data_8104644
loop_
_publ_author_name
'Zhao, Tiankun'
'Wang, Peng'
'Ji, Mingyu'
'Li, Shanjia'
'Yang, Mingjun'
'Pu, Xiuying'

_publ_section_title
;
 The crystal structure of 1,1&#x2032;-(((2
 (dimethylamino)ethyl)azanediyl)bis(methylene)) bis(naphthalen-2-olato-\k4
 N,N&#x2032;,O,O&#x2032;)-(pyridine-2,6-dicarboxylato-N,O,O&#x2032;)-
 titanium(IV) &#x2500; dichloromethane (2/1), C33H29N3O6Ti
;
_journal_issue 5
_journal_name_full 'Zeitschrift f\"ur Kristallographie - New Crystal Structures'
_journal_page_first 985
_journal_page_last 987
_journal_paper_doi 10.1515/ncrs-2021-0182
_journal_volume 236
_journal_year 2021
_chemical_formula_moiety 'C33 H29 N3 O6 Ti, 0.5(C H2 Cl2)'
_chemical_formula_sum 'C33.5 H30 Cl N3 O6 Ti'
_chemical_formula_weight 653.95
_space_group_crystal_system monoclinic
_space_group_IT_number 15
_space_group_name_Hall '-C 2yc'
_space_group_name_H-M_alt 'C 1 2/c 1'
_atom_sites_solution_hydrogens geom
_atom_sites_solution_primary dual
_cell_angle_alpha 90
_cell_angle_beta 116.009(3)
_cell_angle_gamma 90
_cell_formula_units_Z 8
_cell_length_a 27.4022(15)
_cell_length_b 14.0345(7)
_cell_length_c 17.0047(10)
_cell_measurement_reflns_used 9559
_cell_measurement_temperature 100(2)
_cell_measurement_theta_max 57.09
_cell_measurement_theta_min 3.12
_cell_volume 5877.3(6)
_computing_cell_refinement 'SAINT V8.40B (?, 2016)'
_computing_data_collection 'Bruker APEX2'
_computing_data_reduction 'SAINT V8.40B (?, 2016)'
_computing_molecular_graphics 'Olex2 1.3 (Dolomanov et al., 2009)'
_computing_publication_material 'Olex2 1.3 (Dolomanov et al., 2009)'
_computing_structure_refinement 'XL  (Sheldrick, 2008)'
_computing_structure_solution 'SHELXT 2018/2 (Sheldrick, 2018)'
_diffrn_ambient_temperature 100.0
_diffrn_measured_fraction_theta_full 0.998
_diffrn_measured_fraction_theta_max 0.996
_diffrn_measurement_device_type 'Bruker APEX-II CCD'
_diffrn_measurement_method '\f and \w scans'
_diffrn_radiation_type GaK\a
_diffrn_radiation_wavelength 1.34138
_diffrn_reflns_av_R_equivalents 0.0524
_diffrn_reflns_av_unetI/netI 0.0340
_diffrn_reflns_Laue_measured_fraction_full 0.998
_diffrn_reflns_Laue_measured_fraction_max 0.996
_diffrn_reflns_limit_h_max 34
_diffrn_reflns_limit_h_min -34
_diffrn_reflns_limit_k_max 17
_diffrn_reflns_limit_k_min -13
_diffrn_reflns_limit_l_max 21
_diffrn_reflns_limit_l_min -21
_diffrn_reflns_number 38312
_diffrn_reflns_point_group_measured_fraction_full 0.998
_diffrn_reflns_point_group_measured_fraction_max 0.996
_diffrn_reflns_theta_full 53.594
_diffrn_reflns_theta_max 57.089
_diffrn_reflns_theta_min 3.122
_diffrn_source_current 3.57
_diffrn_source_power 0.2497215
_diffrn_source_voltage 69.95
_diffrn_standards_number 0
_exptl_absorpt_coefficient_mu 2.510
_exptl_absorpt_correction_T_max 0.7512
_exptl_absorpt_correction_T_min 0.4098
_exptl_absorpt_correction_type multi-scan
_exptl_absorpt_process_details 'SADABS-2016/2 (Bruker,2016/2)'
_exptl_crystal_colour orange
_exptl_crystal_colour_primary orange
_exptl_crystal_density_diffrn 1.478
_exptl_crystal_description block
_exptl_crystal_F_000 2712
_exptl_crystal_size_max 0.12
_exptl_crystal_size_mid 0.1
_exptl_crystal_size_min 0.1
_refine_diff_density_max 0.522
_refine_diff_density_min -0.426
_refine_diff_density_rms 0.063
_refine_ls_extinction_coef 0.00046(5)
_refine_ls_extinction_expression Fc^*^=kFc[1+0.001xFc^2^\l^3^/sin(2\q)]^-1/4^
_refine_ls_extinction_method 'SHELXL-2018/3 (Sheldrick 2018)'
_refine_ls_goodness_of_fit_ref 1.083
_refine_ls_hydrogen_treatment constr
_refine_ls_matrix_type full
_refine_ls_number_parameters 418
_refine_ls_number_reflns 6027
_refine_ls_number_restraints 0
_refine_ls_restrained_S_all 1.083
_refine_ls_R_factor_all 0.0457
_refine_ls_R_factor_gt 0.0369
_refine_ls_shift/su_max 0.001
_refine_ls_shift/su_mean 0.000
_refine_ls_structure_factor_coef Fsqd
_refine_ls_weighting_details 'w=1/[\s^2^(Fo^2^)+(0.0646P)^2^+4.0474P] where P=(Fo^2^+2Fc^2^)/3'
_refine_ls_weighting_scheme calc
_refine_ls_wR_factor_gt 0.1041
_refine_ls_wR_factor_ref 0.1125
_reflns_Friedel_coverage 0.000
_reflns_Friedel_fraction_full .
_reflns_Friedel_fraction_max .
_reflns_number_gt 5177
_reflns_number_total 6027
_reflns_threshold_expression 'I > 2\s(I)'
_cod_data_source_file suppl_j_ncrs-2021-0182_suppl.cif
_cod_data_source_block 210428d_0m
_cod_original_formula_sum 'C33.50 H30 Cl N3 O6 Ti'
_cod_database_code 8104644
_shelx_space_group_comment
; 
The symmetry employed for this shelxl refinement is uniquely defined 
by the following loop, which should always be used as a source of 
symmetry information in preference to the above space-group names. 
They are only intended as comments. 
;
_shelx_estimated_absorpt_t_max 0.787
_shelx_estimated_absorpt_t_min 0.753
_olex2_refinement_description
; 
1. Fixed Uiso 
 At 1.2 times of: 
  All C(H) groups, All C(H,H) groups 
 At 1.5 times of: 
  All C(H,H,H) groups 
2. Others 
 Fixed Sof: C1S(0.5) H1SA(0.5) H1SB(0.5) Cl1(0.5) Cl2(0.5) 
3.a Secondary CH2 refined with riding coordinates: 
 C11(H11A,H11B), C12(H12A,H12B), C23(H23A,H23B), C24(H24A,H24B), C1S(H1SA,H1SB) 
3.b Aromatic/amide H refined with riding coordinates: 
 C3(H3), C4(H4), C7(H7), C8(H8), C9(H9), C10(H10), C15(H15), C16(H16), 
 C19(H19), C20(H20), C21(H21), C22(H22), C28(H28), C29(H29), C30(H30) 
3.c Idealised Me refined as rotating group: 
 C25(H25A,H25B,H25C), C26(H26A,H26B,H26C) 
;
_olex2_submission_special_instructions 'No special instructions were received'

loop_
_space_group_symop_operation_xyz
'x, y, z'
'-x, y, -z+1/2'
'x+1/2, y+1/2, z'
'-x+1/2, y+1/2, -z+1/2'
'-x, -y, -z'
'x, -y, z-1/2'
'-x+1/2, -y+1/2, -z'
'x+1/2, -y+1/2, z-1/2'

loop_
_atom_site_label
_atom_site_type_symbol
_atom_site_fract_x
_atom_site_fract_y
_atom_site_fract_z
_atom_site_U_iso_or_equiv
_atom_site_adp_type
_atom_site_occupancy
_atom_site_site_symmetry_order
_atom_site_calc_flag
_atom_site_refinement_flags_posn
_atom_site_refinement_flags_adp
_atom_site_refinement_flags_occupancy
_atom_site_disorder_assembly
_atom_site_disorder_group
C1 C 0.60189(7) 0.50113(13) 0.58013(12) 0.0233(4) Uani 1 1 d . . . . .
C2 C 0.58945(7) 0.51514(13) 0.64972(12) 0.0216(4) Uani 1 1 d . . . . .
C3 C 0.54729(7) 0.46373(14) 0.65755(13) 0.0257(4) Uani 1 1 d . . . . .
H3 H 0.539570 0.474178 0.706156 0.031 Uiso 1 1 calc R U . . .
C4 C 0.51786(7) 0.39903(14) 0.59457(13) 0.0285(4) Uani 1 1 d . . . . .
H4 H 0.489233 0.365464 0.599549 0.034 Uiso 1 1 calc R U . . .
C5 C 0.52879(7) 0.38076(14) 0.52254(13) 0.0274(4) Uani 1 1 d . . . . .
C6 C 0.57149(7) 0.43256(14) 0.51411(13) 0.0255(4) Uani 1 1 d . . . . .
C7 C 0.58010(7) 0.41355(15) 0.43924(14) 0.0315(5) Uani 1 1 d . . . . .
H7 H 0.607797 0.447275 0.431655 0.038 Uiso 1 1 calc R U . . .
C8 C 0.54954(8) 0.34773(16) 0.37731(15) 0.0379(5) Uani 1 1 d . . . . .
H8 H 0.555907 0.337312 0.327385 0.046 Uiso 1 1 calc R U . . .
C9 C 0.50878(8) 0.29568(16) 0.38777(16) 0.0397(6) Uani 1 1 d . . . . .
H9 H 0.488380 0.248968 0.345741 0.048 Uiso 1 1 calc R U . . .
C10 C 0.49865(8) 0.31234(14) 0.45804(15) 0.0352(5) Uani 1 1 d . . . . .
H10 H 0.470790 0.277395 0.464063 0.042 Uiso 1 1 calc R U . . .
C11 C 0.64373(7) 0.56345(14) 0.57011(12) 0.0231(4) Uani 1 1 d . . . . .
H11A H 0.651376 0.536388 0.522901 0.028 Uiso 1 1 calc R U . . .
H11B H 0.627497 0.627221 0.550497 0.028 Uiso 1 1 calc R U . . .
C12 C 0.72841(7) 0.64323(13) 0.62014(11) 0.0203(4) Uani 1 1 d . . . . .
H12A H 0.707714 0.703407 0.600574 0.024 Uiso 1 1 calc R U . . .
H12B H 0.731116 0.614728 0.568945 0.024 Uiso 1 1 calc R U . . .
C13 C 0.78488(7) 0.66628(12) 0.68869(12) 0.0185(4) Uani 1 1 d . . . . .
C14 C 0.79433(7) 0.68331(12) 0.77415(12) 0.0185(4) Uani 1 1 d . . . . .
C15 C 0.84694(7) 0.70365(13) 0.84046(12) 0.0215(4) Uani 1 1 d . . . . .
H15 H 0.852252 0.714900 0.898766 0.026 Uiso 1 1 calc R U . . .
C16 C 0.88981(7) 0.70705(14) 0.82051(13) 0.0254(4) Uani 1 1 d . . . . .
H16 H 0.925271 0.718108 0.865577 0.030 Uiso 1 1 calc R U . . .
C17 C 0.88219(7) 0.69428(13) 0.73334(12) 0.0233(4) Uani 1 1 d . . . . .
C18 C 0.82922(7) 0.67450(12) 0.66575(12) 0.0186(4) Uani 1 1 d . . . . .
C19 C 0.82341(7) 0.66746(13) 0.57918(12) 0.0225(4) Uani 1 1 d . . . . .
H19 H 0.788488 0.655293 0.533004 0.027 Uiso 1 1 calc R U . . .
C20 C 0.86674(8) 0.67768(14) 0.55999(13) 0.0266(4) Uani 1 1 d . . . . .
H20 H 0.861538 0.672721 0.501104 0.032 Uiso 1 1 calc R U . . .
C21 C 0.91865(8) 0.69541(16) 0.62681(14) 0.0347(5) Uani 1 1 d . . . . .
H21 H 0.948694 0.701718 0.613397 0.042 Uiso 1 1 calc R U . . .
C22 C 0.92602(8) 0.70360(16) 0.71120(14) 0.0337(5) Uani 1 1 d . . . . .
H22 H 0.961378 0.715836 0.756097 0.040 Uiso 1 1 calc R U . . .
C23 C 0.72777(7) 0.48444(13) 0.67352(13) 0.0241(4) Uani 1 1 d . . . . .
H23A H 0.767214 0.497935 0.702948 0.029 Uiso 1 1 calc R U . . .
H23B H 0.720080 0.448072 0.619458 0.029 Uiso 1 1 calc R U . . .
C24 C 0.71249(7) 0.42561(13) 0.73265(13) 0.0262(4) Uani 1 1 d . . . . .
H24A H 0.674471 0.403672 0.700276 0.031 Uiso 1 1 calc R U . . .
H24B H 0.736164 0.368694 0.752106 0.031 Uiso 1 1 calc R U . . .
C25 C 0.77619(7) 0.48459(14) 0.87507(13) 0.0281(4) Uani 1 1 d . . . . .
H25A H 0.789033 0.419579 0.893957 0.042 Uiso 1 1 calc R U . . .
H25B H 0.779958 0.522532 0.925811 0.042 Uiso 1 1 calc R U . . .
H25C H 0.797847 0.513437 0.848288 0.042 Uiso 1 1 calc R U . . .
C26 C 0.68845(8) 0.42931(14) 0.85141(14) 0.0306(4) Uani 1 1 d . . . . .
H26A H 0.649620 0.428229 0.811402 0.046 Uiso 1 1 calc R U . . .
H26B H 0.693933 0.461093 0.905982 0.046 Uiso 1 1 calc R U . . .
H26C H 0.702170 0.363861 0.864108 0.046 Uiso 1 1 calc R U . . .
C27 C 0.66641(7) 0.77403(13) 0.89390(11) 0.0197(4) Uani 1 1 d . . . . .
C28 C 0.65133(8) 0.85380(14) 0.92549(13) 0.0274(4) Uani 1 1 d . . . . .
H28 H 0.658098 0.857718 0.985179 0.033 Uiso 1 1 calc R U . . .
C29 C 0.62611(9) 0.92803(14) 0.86822(14) 0.0316(5) Uani 1 1 d . . . . .
H29 H 0.615201 0.983574 0.888247 0.038 Uiso 1 1 calc R U . . .
C30 C 0.61690(8) 0.92068(14) 0.78133(13) 0.0266(4) Uani 1 1 d . . . . .
H30 H 0.599543 0.970676 0.741017 0.032 Uiso 1 1 calc R U . . .
C31 C 0.63362(7) 0.83877(13) 0.75503(12) 0.0195(4) Uani 1 1 d . . . . .
C32 C 0.69347(7) 0.68601(13) 0.94366(12) 0.0205(4) Uani 1 1 d . . . . .
C33 C 0.62923(7) 0.81744(13) 0.66596(12) 0.0216(4) Uani 1 1 d . . . . .
N1 N 0.69711(5) 0.57630(10) 0.65008(10) 0.0192(3) Uani 1 1 d . . . . .
N2 N 0.71818(6) 0.48192(11) 0.81012(10) 0.0225(3) Uani 1 1 d . . . . .
N3 N 0.65750(5) 0.76734(10) 0.81067(9) 0.0169(3) Uani 1 1 d . . . . .
O1 O 0.61798(5) 0.57717(9) 0.71411(8) 0.0217(3) Uani 1 1 d . . . . .
O2 O 0.75358(5) 0.68096(9) 0.79766(8) 0.0197(3) Uani 1 1 d . . . . .
O3 O 0.69884(5) 0.62172(9) 0.89296(8) 0.0218(3) Uani 1 1 d . . . . .
O4 O 0.70781(5) 0.67830(10) 1.02224(8) 0.0276(3) Uani 1 1 d . . . . .
O5 O 0.65263(5) 0.73842(9) 0.66427(8) 0.0236(3) Uani 1 1 d . . . . .
O6 O 0.60584(6) 0.87121(10) 0.60429(9) 0.0353(4) Uani 1 1 d . . . . .
Ti1 Ti 0.68385(2) 0.63935(2) 0.76620(2) 0.01642(11) Uani 1 1 d . . . . .
C1S C 0.51005(19) 0.0260(3) 0.5073(4) 0.0388(11) Uani 0.5 1 d . . P A -1
H1SA H 0.494042 0.090634 0.497869 0.047 Uiso 0.5 1 calc R U P A -1
H1SB H 0.548342 0.030660 0.551686 0.047 Uiso 0.5 1 calc R U P A -1
Cl1 Cl 0.47435(7) -0.04917(14) 0.54657(14) 0.0779(5) Uani 0.5 1 d . . P A -1
Cl2 Cl 0.50780(5) -0.01697(13) 0.40881(9) 0.0598(4) Uani 0.5 1 d . . P A -1

loop_
_atom_site_aniso_label
_atom_site_aniso_U_11
_atom_site_aniso_U_22
_atom_site_aniso_U_33
_atom_site_aniso_U_23
_atom_site_aniso_U_13
_atom_site_aniso_U_12
C1 0.0145(8) 0.0232(9) 0.0249(10) -0.0019(8) 0.0020(7) 0.0028(7)
C2 0.0141(8) 0.0212(9) 0.0222(9) -0.0005(7) 0.0012(7) 0.0019(7)
C3 0.0178(8) 0.0273(10) 0.0265(10) 0.0051(8) 0.0046(8) 0.0020(7)
C4 0.0173(8) 0.0242(10) 0.0329(11) 0.0066(9) 0.0009(8) -0.0010(8)
C5 0.0174(9) 0.0208(9) 0.0304(11) 0.0012(8) -0.0020(8) 0.0035(7)
C6 0.0135(8) 0.0240(10) 0.0270(10) -0.0025(8) -0.0021(7) 0.0058(7)
C7 0.0164(9) 0.0339(11) 0.0344(11) -0.0113(9) 0.0021(8) 0.0049(8)
C8 0.0232(10) 0.0411(13) 0.0363(13) -0.0184(10) 0.0009(9) 0.0071(9)
C9 0.0244(10) 0.0302(11) 0.0430(13) -0.0135(10) -0.0048(9) 0.0025(9)
C10 0.0221(10) 0.0245(11) 0.0395(13) -0.0005(9) -0.0043(9) 0.0003(8)
C11 0.0167(8) 0.0328(10) 0.0160(9) -0.0070(8) 0.0038(7) -0.0014(7)
C12 0.0186(8) 0.0268(10) 0.0158(9) -0.0021(7) 0.0079(7) 0.0009(7)
C13 0.0178(8) 0.0162(8) 0.0200(9) -0.0002(7) 0.0070(7) 0.0014(7)
C14 0.0177(8) 0.0158(9) 0.0230(9) -0.0004(7) 0.0098(7) 0.0002(6)
C15 0.0237(9) 0.0218(9) 0.0173(9) -0.0017(7) 0.0074(7) -0.0042(7)
C16 0.0201(9) 0.0299(10) 0.0222(10) -0.0029(8) 0.0057(8) -0.0079(8)
C17 0.0204(9) 0.0233(10) 0.0253(10) -0.0013(8) 0.0093(8) -0.0057(7)
C18 0.0202(8) 0.0150(8) 0.0200(9) 0.0000(7) 0.0085(7) -0.0005(7)
C19 0.0226(9) 0.0229(9) 0.0204(9) -0.0010(8) 0.0080(7) -0.0009(7)
C20 0.0306(10) 0.0292(10) 0.0231(10) -0.0012(8) 0.0148(8) -0.0051(8)
C21 0.0287(10) 0.0456(13) 0.0361(12) -0.0041(10) 0.0201(9) -0.0137(9)
C22 0.0222(9) 0.0501(13) 0.0294(11) -0.0060(10) 0.0117(8) -0.0152(9)
C23 0.0204(8) 0.0205(9) 0.0276(10) -0.0076(8) 0.0069(8) 0.0029(7)
C24 0.0212(9) 0.0194(9) 0.0292(10) -0.0055(8) 0.0030(8) 0.0016(7)
C25 0.0225(9) 0.0235(10) 0.0277(10) 0.0026(8) 0.0014(8) 0.0038(8)
C26 0.0311(10) 0.0217(10) 0.0337(11) 0.0046(9) 0.0095(9) -0.0024(8)
C27 0.0202(8) 0.0199(9) 0.0195(9) -0.0038(7) 0.0092(7) -0.0061(7)
C28 0.0366(11) 0.0255(10) 0.0238(10) -0.0055(8) 0.0166(9) -0.0055(8)
C29 0.0429(12) 0.0216(10) 0.0379(12) -0.0046(9) 0.0245(10) 0.0015(9)
C30 0.0307(10) 0.0203(9) 0.0303(11) 0.0013(8) 0.0148(8) 0.0037(8)
C31 0.0165(8) 0.0201(9) 0.0215(9) 0.0013(7) 0.0078(7) 0.0001(7)
C32 0.0197(8) 0.0231(9) 0.0180(9) -0.0012(7) 0.0078(7) -0.0069(7)
C33 0.0204(8) 0.0236(10) 0.0228(10) 0.0033(8) 0.0112(8) 0.0038(7)
N1 0.0138(7) 0.0217(8) 0.0190(8) -0.0043(6) 0.0044(6) -0.0005(6)
N2 0.0216(7) 0.0179(8) 0.0229(8) -0.0003(6) 0.0050(6) 0.0006(6)
N3 0.0152(6) 0.0181(7) 0.0181(7) -0.0008(6) 0.0079(6) -0.0015(6)
O1 0.0167(6) 0.0266(7) 0.0200(6) -0.0020(5) 0.0064(5) -0.0004(5)
O2 0.0202(6) 0.0208(6) 0.0184(6) -0.0040(5) 0.0086(5) -0.0016(5)
O3 0.0255(6) 0.0209(7) 0.0184(6) 0.0011(5) 0.0091(5) 0.0006(5)
O4 0.0334(7) 0.0301(7) 0.0185(7) 0.0005(6) 0.0107(6) -0.0060(6)
O5 0.0275(6) 0.0265(7) 0.0181(6) 0.0030(5) 0.0113(5) 0.0077(5)
O6 0.0442(8) 0.0395(9) 0.0256(8) 0.0132(6) 0.0185(7) 0.0215(7)
Ti1 0.01578(17) 0.01689(18) 0.01576(18) -0.00091(12) 0.00615(13) 0.00097(11)
C1S 0.037(3) 0.039(3) 0.043(3) 0.014(3) 0.020(3) 0.008(2)
Cl1 0.0701(10) 0.0752(11) 0.1081(14) 0.0396(11) 0.0572(10) 0.0177(9)
Cl2 0.0452(7) 0.0797(11) 0.0518(8) -0.0062(7) 0.0187(6) 0.0159(7)

loop_
_atom_type_symbol
_atom_type_description
_atom_type_scat_dispersion_real
_atom_type_scat_dispersion_imag
_atom_type_scat_source
C C 0.0137 0.0067 'International Tables Vol C Tables 4.2.6.8 and 6.1.1.4'
H H 0.0000 0.0000 'International Tables Vol C Tables 4.2.6.8 and 6.1.1.4'
Cl Cl 0.3281 0.5435 'International Tables Vol C Tables 4.2.6.8 and 6.1.1.4'
N N 0.0241 0.0134 'International Tables Vol C Tables 4.2.6.8 and 6.1.1.4'
O O 0.0389 0.0241 'International Tables Vol C Tables 4.2.6.8 and 6.1.1.4'
Ti Ti 0.3343 1.4243 'International Tables Vol C Tables 4.2.6.8 and 6.1.1.4'

loop_
_geom_angle_atom_site_label_1
_geom_angle_atom_site_label_2
_geom_angle_atom_site_label_3
_geom_angle
_geom_angle_site_symmetry_1
_geom_angle_site_symmetry_3
C2 C1 C6 119.25(17) . .
C2 C1 C11 119.93(16) . .
C6 C1 C11 120.61(17) . .
C1 C2 C3 121.71(17) . .
O1 C2 C1 120.97(16) . .
O1 C2 C3 117.31(16) . .
C2 C3 H3 120.3 . .
C4 C3 C2 119.36(18) . .
C4 C3 H3 120.3 . .
C3 C4 H4 119.1 . .
C3 C4 C5 121.76(18) . .
C5 C4 H4 119.1 . .
C4 C5 C6 119.23(17) . .
C4 C5 C10 121.52(19) . .
C10 C5 C6 119.3(2) . .
C1 C6 C5 118.68(18) . .
C7 C6 C1 124.07(18) . .
C7 C6 C5 117.24(17) . .
C6 C7 H7 119.0 . .
C8 C7 C6 121.9(2) . .
C8 C7 H7 119.0 . .
C7 C8 H8 119.9 . .
C7 C8 C9 120.1(2) . .
C9 C8 H8 119.9 . .
C8 C9 H9 120.0 . .
C10 C9 C8 120.0(2) . .
C10 C9 H9 120.0 . .
C5 C10 H10 119.3 . .
C9 C10 C5 121.4(2) . .
C9 C10 H10 119.3 . .
C1 C11 H11A 108.1 . .
C1 C11 H11B 108.1 . .
H11A C11 H11B 107.3 . .
N1 C11 C1 116.85(15) . .
N1 C11 H11A 108.1 . .
N1 C11 H11B 108.1 . .
H12A C12 H12B 107.6 . .
C13 C12 H12A 108.6 . .
C13 C12 H12B 108.6 . .
N1 C12 H12A 108.6 . .
N1 C12 H12B 108.6 . .
N1 C12 C13 114.62(14) . .
C14 C13 C12 120.38(15) . .
C14 C13 C18 118.82(16) . .
C18 C13 C12 120.75(15) . .
C13 C14 C15 121.92(15) . .
O2 C14 C13 120.87(15) . .
O2 C14 C15 117.21(16) . .
C14 C15 H15 120.1 . .
C16 C15 C14 119.85(17) . .
C16 C15 H15 120.1 . .
C15 C16 H16 119.6 . .
C15 C16 C17 120.70(17) . .
C17 C16 H16 119.6 . .
C16 C17 C18 119.91(16) . .
C22 C17 C16 121.01(17) . .
C22 C17 C18 119.06(17) . .
C17 C18 C13 118.66(16) . .
C19 C18 C13 123.77(16) . .
C19 C18 C17 117.54(16) . .
C18 C19 H19 119.1 . .
C20 C19 C18 121.83(17) . .
C20 C19 H19 119.1 . .
C19 C20 H20 119.9 . .
C19 C20 C21 120.24(18) . .
C21 C20 H20 119.9 . .
C20 C21 H21 120.1 . .
C22 C21 C20 119.88(18) . .
C22 C21 H21 120.1 . .
C17 C22 H22 119.3 . .
C21 C22 C17 121.44(18) . .
C21 C22 H22 119.3 . .
H23A C23 H23B 108.0 . .
C24 C23 H23A 109.3 . .
C24 C23 H23B 109.3 . .
N1 C23 H23A 109.3 . .
N1 C23 H23B 109.3 . .
N1 C23 C24 111.42(14) . .
C23 C24 H24A 109.5 . .
C23 C24 H24B 109.5 . .
H24A C24 H24B 108.1 . .
N2 C24 C23 110.56(15) . .
N2 C24 H24A 109.5 . .
N2 C24 H24B 109.5 . .
H25A C25 H25B 109.5 . .
H25A C25 H25C 109.5 . .
H25B C25 H25C 109.5 . .
N2 C25 H25A 109.5 . .
N2 C25 H25B 109.5 . .
N2 C25 H25C 109.5 . .
H26A C26 H26B 109.5 . .
H26A C26 H26C 109.5 . .
H26B C26 H26C 109.5 . .
N2 C26 H26A 109.5 . .
N2 C26 H26B 109.5 . .
N2 C26 H26C 109.5 . .
C28 C27 C32 127.42(17) . .
N3 C27 C28 121.64(17) . .
N3 C27 C32 110.94(15) . .
C27 C28 H28 120.7 . .
C27 C28 C29 118.55(18) . .
C29 C28 H28 120.7 . .
C28 C29 H29 120.2 . .
C28 C29 C30 119.58(18) . .
C30 C29 H29 120.2 . .
C29 C30 H30 120.8 . .
C31 C30 C29 118.31(18) . .
C31 C30 H30 120.8 . .
C30 C31 C33 127.08(17) . .
N3 C31 C30 121.58(17) . .
N3 C31 C33 111.33(15) . .
O3 C32 C27 111.71(15) . .
O4 C32 C27 122.24(17) . .
O4 C32 O3 126.05(17) . .
O5 C33 C31 112.03(15) . .
O6 C33 C31 121.65(16) . .
O6 C33 O5 126.32(17) . .
C11 N1 Ti1 111.03(10) . .
C12 N1 C11 103.95(13) . .
C12 N1 Ti1 111.92(10) . .
C23 N1 C11 110.29(14) . .
C23 N1 C12 106.98(13) . .
C23 N1 Ti1 112.30(11) . .
C24 N2 C25 109.56(14) . .
C24 N2 Ti1 109.94(11) . .
C25 N2 Ti1 110.81(11) . .
C26 N2 C24 106.79(15) . .
C26 N2 C25 106.93(15) . .
C26 N2 Ti1 112.67(11) . .
C27 N3 C31 120.32(15) . .
C27 N3 Ti1 119.40(12) . .
C31 N3 Ti1 120.26(12) . .
C2 O1 Ti1 142.41(11) . .
C14 O2 Ti1 144.65(11) . .
C32 O3 Ti1 126.30(11) . .
C33 O5 Ti1 125.54(11) . .
N1 Ti1 N2 74.20(5) . .
N3 Ti1 N1 143.17(5) . .
N3 Ti1 N2 142.61(5) . .
O1 Ti1 N1 84.09(5) . .
O1 Ti1 N2 83.16(5) . .
O1 Ti1 N3 98.77(5) . .
O1 Ti1 O3 98.76(5) . .
O1 Ti1 O5 87.59(5) . .
O2 Ti1 N1 80.74(5) . .
O2 Ti1 N2 89.21(5) . .
O2 Ti1 N3 95.56(5) . .
O2 Ti1 O1 164.40(5) . .
O2 Ti1 O3 91.68(5) . .
O2 Ti1 O5 91.45(5) . .
O3 Ti1 N1 145.14(5) . .
O3 Ti1 N2 71.70(5) . .
O3 Ti1 N3 71.11(5) . .
O3 Ti1 O5 141.46(5) . .
O5 Ti1 N1 73.11(5) . .
O5 Ti1 N2 146.75(5) . .
O5 Ti1 N3 70.35(5) . .
H1SA C1S H1SB 108.0 . .
Cl1 C1S H1SA 109.4 . .
Cl1 C1S H1SB 109.4 . .
Cl2 C1S H1SA 109.4 . .
Cl2 C1S H1SB 109.4 . .
Cl2 C1S Cl1 111.3(3) . .

loop_
_geom_bond_atom_site_label_1
_geom_bond_atom_site_label_2
_geom_bond_distance
_geom_bond_site_symmetry_2
C1 C2 1.382(3) .
C1 C6 1.435(3) .
C1 C11 1.510(3) .
C2 C3 1.417(3) .
C2 O1 1.348(2) .
C3 H3 0.9500 .
C3 C4 1.365(3) .
C4 H4 0.9500 .
C4 C5 1.406(3) .
C5 C6 1.437(3) .
C5 C10 1.419(3) .
C6 C7 1.418(3) .
C7 H7 0.9500 .
C7 C8 1.375(3) .
C8 H8 0.9500 .
C8 C9 1.410(3) .
C9 H9 0.9500 .
C9 C10 1.360(3) .
C10 H10 0.9500 .
C11 H11A 0.9900 .
C11 H11B 0.9900 .
C11 N1 1.509(2) .
C12 H12A 0.9900 .
C12 H12B 0.9900 .
C12 C13 1.509(2) .
C12 N1 1.503(2) .
C13 C14 1.380(2) .
C13 C18 1.434(2) .
C14 C15 1.416(2) .
C14 O2 1.341(2) .
C15 H15 0.9500 .
C15 C16 1.359(3) .
C16 H16 0.9500 .
C16 C17 1.415(3) .
C17 C18 1.429(2) .
C17 C22 1.413(3) .
C18 C19 1.413(3) .
C19 H19 0.9500 .
C19 C20 1.370(3) .
C20 H20 0.9500 .
C20 C21 1.399(3) .
C21 H21 0.9500 .
C21 C22 1.364(3) .
C22 H22 0.9500 .
C23 H23A 0.9900 .
C23 H23B 0.9900 .
C23 C24 1.496(3) .
C23 N1 1.494(2) .
C24 H24A 0.9900 .
C24 H24B 0.9900 .
C24 N2 1.485(2) .
C25 H25A 0.9800 .
C25 H25B 0.9800 .
C25 H25C 0.9800 .
C25 N2 1.486(2) .
C26 H26A 0.9800 .
C26 H26B 0.9800 .
C26 H26C 0.9800 .
C26 N2 1.484(2) .
C27 C28 1.381(3) .
C27 C32 1.497(3) .
C27 N3 1.330(2) .
C28 H28 0.9500 .
C28 C29 1.386(3) .
C29 H29 0.9500 .
C29 C30 1.389(3) .
C30 H30 0.9500 .
C30 C31 1.383(3) .
C31 C33 1.496(3) .
C31 N3 1.336(2) .
C32 O3 1.300(2) .
C32 O4 1.221(2) .
C33 O5 1.288(2) .
C33 O6 1.221(2) .
N1 Ti1 2.3331(15) .
N2 Ti1 2.3891(15) .
N3 Ti1 2.1906(14) .
O1 Ti1 1.8446(12) .
O2 Ti1 1.8390(12) .
O3 Ti1 2.0248(13) .
O5 Ti1 2.0902(13) .
C1S H1SA 0.9900 .
C1S H1SB 0.9900 .
C1S Cl1 1.757(4) .
C1S Cl2 1.756(6) .

loop_
_geom_torsion_atom_site_label_1
_geom_torsion_atom_site_label_2
_geom_torsion_atom_site_label_3
_geom_torsion_atom_site_label_4
_geom_torsion
_geom_torsion_site_symmetry_1
_geom_torsion_site_symmetry_2
_geom_torsion_site_symmetry_3
_geom_torsion_site_symmetry_4
C1 C2 C3 C4 -0.4(3) . . . .
C1 C2 O1 Ti1 -21.6(3) . . . .
C1 C6 C7 C8 -179.37(18) . . . .
C1 C11 N1 C12 -178.15(15) . . . .
C1 C11 N1 C23 67.48(19) . . . .
C1 C11 N1 Ti1 -57.65(18) . . . .
C2 C1 C6 C5 0.2(3) . . . .
C2 C1 C6 C7 178.88(17) . . . .
C2 C1 C11 N1 48.9(2) . . . .
C2 C3 C4 C5 1.0(3) . . . .
C2 O1 Ti1 N1 8.11(19) . . . .
C2 O1 Ti1 N2 -66.63(19) . . . .
C2 O1 Ti1 N3 151.07(18) . . . .
C2 O1 Ti1 O2 -5.4(3) . . . .
C2 O1 Ti1 O3 -136.84(18) . . . .
C2 O1 Ti1 O5 81.38(19) . . . .
C3 C2 O1 Ti1 156.95(15) . . . .
C3 C4 C5 C6 -1.0(3) . . . .
C3 C4 C5 C10 178.96(18) . . . .
C4 C5 C6 C1 0.4(3) . . . .
C4 C5 C6 C7 -178.40(17) . . . .
C4 C5 C10 C9 179.09(19) . . . .
C5 C6 C7 C8 -0.7(3) . . . .
C6 C1 C2 C3 -0.2(3) . . . .
C6 C1 C2 O1 178.33(15) . . . .
C6 C1 C11 N1 -136.37(17) . . . .
C6 C5 C10 C9 -1.0(3) . . . .
C6 C7 C8 C9 -1.0(3) . . . .
C7 C8 C9 C10 1.7(3) . . . .
C8 C9 C10 C5 -0.8(3) . . . .
C10 C5 C6 C1 -179.60(17) . . . .
C10 C5 C6 C7 1.6(3) . . . .
C11 C1 C2 C3 174.61(16) . . . .
C11 C1 C2 O1 -6.9(3) . . . .
C11 C1 C6 C5 -174.56(16) . . . .
C11 C1 C6 C7 4.1(3) . . . .
C12 C13 C14 C15 178.98(16) . . . .
C12 C13 C14 O2 -0.9(3) . . . .
C12 C13 C18 C17 -178.58(16) . . . .
C12 C13 C18 C19 3.7(3) . . . .
C13 C12 N1 C11 -178.65(14) . . . .
C13 C12 N1 C23 -61.95(18) . . . .
C13 C12 N1 Ti1 61.45(16) . . . .
C13 C14 C15 C16 0.2(3) . . . .
C13 C14 O2 Ti1 18.5(3) . . . .
C13 C18 C19 C20 178.65(18) . . . .
C14 C13 C18 C17 3.8(3) . . . .
C14 C13 C18 C19 -173.91(17) . . . .
C14 C15 C16 C17 2.6(3) . . . .
C14 O2 Ti1 N1 2.08(19) . . . .
C14 O2 Ti1 N2 76.2(2) . . . .
C14 O2 Ti1 N3 -140.9(2) . . . .
C14 O2 Ti1 O1 15.7(3) . . . .
C14 O2 Ti1 O3 147.9(2) . . . .
C14 O2 Ti1 O5 -70.6(2) . . . .
C15 C14 O2 Ti1 -161.41(15) . . . .
C15 C16 C17 C18 -2.1(3) . . . .
C15 C16 C17 C22 176.02(19) . . . .
C16 C17 C18 C13 -1.2(3) . . . .
C16 C17 C18 C19 176.68(17) . . . .
C16 C17 C22 C21 -177.2(2) . . . .
C17 C18 C19 C20 0.9(3) . . . .
C18 C13 C14 C15 -3.4(3) . . . .
C18 C13 C14 O2 176.76(15) . . . .
C18 C17 C22 C21 0.9(3) . . . .
C18 C19 C20 C21 0.2(3) . . . .
C19 C20 C21 C22 -0.7(3) . . . .
C20 C21 C22 C17 0.2(4) . . . .
C22 C17 C18 C13 -179.27(18) . . . .
C22 C17 C18 C19 -1.4(3) . . . .
C23 C24 N2 C25 -79.85(18) . . . .
C23 C24 N2 C26 164.69(15) . . . .
C23 C24 N2 Ti1 42.16(16) . . . .
C24 C23 N1 C11 -87.81(18) . . . .
C24 C23 N1 C12 159.76(15) . . . .
C24 C23 N1 Ti1 36.59(17) . . . .
C27 C28 C29 C30 -0.3(3) . . . .
C27 C32 O3 Ti1 8.6(2) . . . .
C28 C27 C32 O3 175.79(17) . . . .
C28 C27 C32 O4 -3.8(3) . . . .
C28 C27 N3 C31 0.3(2) . . . .
C28 C27 N3 Ti1 179.00(13) . . . .
C28 C29 C30 C31 -0.3(3) . . . .
C29 C30 C31 C33 -178.06(17) . . . .
C29 C30 C31 N3 0.8(3) . . . .
C30 C31 C33 O5 174.53(17) . . . .
C30 C31 C33 O6 -5.3(3) . . . .
C30 C31 N3 C27 -0.8(2) . . . .
C30 C31 N3 Ti1 -179.55(13) . . . .
C31 C33 O5 Ti1 8.3(2) . . . .
C32 C27 C28 C29 -179.42(17) . . . .
C32 C27 N3 C31 -179.99(14) . . . .
C32 C27 N3 Ti1 -1.25(18) . . . .
C33 C31 N3 C27 178.22(14) . . . .
C33 C31 N3 Ti1 -0.52(18) . . . .
N1 C12 C13 C14 -41.5(2) . . . .
N1 C12 C13 C18 140.91(16) . . . .
N1 C23 C24 N2 -53.15(19) . . . .
N3 C27 C28 C29 0.3(3) . . . .
N3 C27 C32 O3 -3.9(2) . . . .
N3 C27 C32 O4 176.48(15) . . . .
N3 C31 C33 O5 -4.4(2) . . . .
N3 C31 C33 O6 175.72(17) . . . .
O1 C2 C3 C4 -178.99(16) . . . .
O2 C14 C15 C16 -179.96(16) . . . .
O4 C32 O3 Ti1 -171.89(13) . . . .
O6 C33 O5 Ti1 -171.84(15) . . . .
